data_7041213
loop_
_publ_author_name
'Wang, Ani'
'Fan, Ruiqing'
'Dong, Yuwei'
'Chen, Wei'
'Song, Yang'
'Wang, Ping'
'Hao, Sue'
'Liu, Zhigang'
'Yang, Yulin'

_publ_section_title
;
 (E)-4-Methyl-N-((quinolin-2-yl)ethylidene)aniline as ligand for IIB
 supramolecular complexes: synthesis, structure, aggregation-induced
 emission enhancement and application in PMMA-doped hybrid material.
;
_journal_issue 1
_journal_name_full 'Dalton transactions (Cambridge, England : 2003)'
_journal_page_first 71
_journal_page_last 85
_journal_paper_doi 10.1039/c6dt03853k
_journal_volume 46
_journal_year 2016
_chemical_formula_sum 'C17 H14 N2'
_chemical_formula_weight 246.30
_space_group_crystal_system triclinic
_space_group_IT_number 2
_space_group_name_Hall '-P 1'
_space_group_name_H-M_alt 'P -1'
_symmetry_space_group_name_Hall '-P 1'
_symmetry_space_group_name_H-M 'P -1'
_atom_sites_solution_hydrogens geom
_audit_creation_method SHELXL-2014/7
_audit_update_record
;
2016-11-05 deposited with the CCDC.
2016-11-15 downloaded from the CCDC.
;
_cell_angle_alpha 84.223(4)
_cell_angle_beta 87.120(4)
_cell_angle_gamma 89.905(2)
_cell_formula_units_Z 4
_cell_length_a 6.088(2)
_cell_length_b 7.770(2)
_cell_length_c 27.688(8)
_cell_measurement_reflns_used 4593
_cell_measurement_temperature 296(2)
_cell_measurement_theta_max 24.999
_cell_measurement_theta_min 1.480
_cell_volume 1301.4(7)
_computing_cell_refinement 'Bruker SMART'
_computing_data_collection 'Bruker SMART'
_computing_data_reduction 'Bruker SAINT'
_computing_molecular_graphics SHELXL-2014/7
_computing_publication_material SHELXL-2014/7
_computing_structure_refinement 'SHELXL-2014/7 (Sheldrick, 2014)'
_computing_structure_solution SHELXL-2014/7
_diffrn_ambient_temperature 296(2)
_diffrn_measured_fraction_theta_full 0.994
_diffrn_measured_fraction_theta_max 0.994
_diffrn_measurement_device_type 'Bruker Smart APEX CCD area detector'
_diffrn_measurement_method 'phi and omega scans'
_diffrn_radiation_type MoK\a
_diffrn_radiation_wavelength 0.71073
_diffrn_reflns_av_R_equivalents 0.0234
_diffrn_reflns_av_unetI/netI 0.0330
_diffrn_reflns_Laue_measured_fraction_full 0.994
_diffrn_reflns_Laue_measured_fraction_max 0.994
_diffrn_reflns_limit_h_max 7
_diffrn_reflns_limit_h_min -7
_diffrn_reflns_limit_k_max 9
_diffrn_reflns_limit_k_min -9
_diffrn_reflns_limit_l_max 32
_diffrn_reflns_limit_l_min -32
_diffrn_reflns_number 10441
_diffrn_reflns_point_group_measured_fraction_full 0.994
_diffrn_reflns_point_group_measured_fraction_max 0.994
_diffrn_reflns_theta_full 24.999
_diffrn_reflns_theta_max 24.999
_diffrn_reflns_theta_min 1.480
_exptl_absorpt_coefficient_mu 0.075
_exptl_absorpt_correction_T_max 0.973
_exptl_absorpt_correction_T_min 0.966
_exptl_absorpt_correction_type multi-scan
_exptl_absorpt_process_details multi-scan
_exptl_crystal_colour yellow
_exptl_crystal_density_diffrn 1.257
_exptl_crystal_description block
_exptl_crystal_F_000 520
_exptl_crystal_size_max 0.460
_exptl_crystal_size_mid 0.400
_exptl_crystal_size_min 0.360
_refine_diff_density_max 0.316
_refine_diff_density_min -0.317
_refine_diff_density_rms 0.085
_refine_ls_extinction_method none
_refine_ls_goodness_of_fit_ref 1.099
_refine_ls_hydrogen_treatment constr
_refine_ls_matrix_type full
_refine_ls_number_parameters 345
_refine_ls_number_reflns 4566
_refine_ls_number_restraints 0
_refine_ls_restrained_S_all 1.099
_refine_ls_R_factor_all 0.0839
_refine_ls_R_factor_gt 0.0666
_refine_ls_shift/su_max 0.014
_refine_ls_shift/su_mean 0.000
_refine_ls_structure_factor_coef Fsqd
_refine_ls_weighting_details 'w=1/[\s^2^(Fo^2^)+(0.1115P)^2^+1.0608P] where P=(Fo^2^+2Fc^2^)/3'
_refine_ls_weighting_scheme calc
_refine_ls_wR_factor_gt 0.2133
_refine_ls_wR_factor_ref 0.2242
_reflns_Friedel_coverage 0.000
_reflns_number_gt 3509
_reflns_number_total 4566
_reflns_threshold_expression 'I > 2\s(I)'
_cod_data_source_file c6dt03853k2.cif
_cod_data_source_block L
_cod_depositor_comments 'Adding full bibliography for 7041213--7041218.cif.'
_cod_database_code 7041213
_shelx_shelxl_version_number 2014/7
_shelx_space_group_comment
;
The symmetry employed for this shelxl refinement is uniquely defined
by the following loop, which should always be used as a source of
symmetry information in preference to the above space-group names.
They are only intended as comments.
;
_shelx_estimated_absorpt_t_min 0.966
_shelx_estimated_absorpt_t_max 0.974

loop_
_space_group_symop_operation_xyz
'x, y, z'
'-x, -y, -z'

loop_
_atom_site_label
_atom_site_type_symbol
_atom_site_fract_x
_atom_site_fract_y
_atom_site_fract_z
_atom_site_U_iso_or_equiv
_atom_site_adp_type
_atom_site_occupancy
_atom_site_site_symmetry_order
_atom_site_calc_flag
_atom_site_refinement_flags_posn
_atom_site_refinement_flags_adp
N1 N 0.7756(4) 0.0869(3) -0.06329(9) 0.0380(6) Uani 1 1 d . .
N2 N 0.6804(4) 0.2990(3) 0.04211(9) 0.0421(6) Uani 1 1 d . .
C1 C 0.6572(5) 0.1696(4) -0.03203(10) 0.0365(7) Uani 1 1 d . .
C2 C 0.4425(5) 0.2311(4) -0.04001(12) 0.0426(7) Uani 1 1 d . .
H2B H 0.3634 0.2847 -0.0161 0.051 Uiso 1 1 calc R U
C3 C 0.3531(5) 0.2111(4) -0.08300(12) 0.0429(7) Uani 1 1 d . .
H3A H 0.2115 0.2502 -0.0888 0.051 Uiso 1 1 calc R U
C4 C 0.4762(5) 0.1306(4) -0.11868(11) 0.0375(7) Uani 1 1 d . .
C5 C 0.4019(5) 0.1117(4) -0.16557(12) 0.0464(8) Uani 1 1 d . .
H5A H 0.2642 0.1535 -0.1739 0.056 Uiso 1 1 calc R U
C6 C 0.5290(6) 0.0333(4) -0.19843(13) 0.0529(9) Uani 1 1 d . .
H6A H 0.4790 0.0236 -0.2292 0.064 Uiso 1 1 calc R U
C7 C 0.7348(6) -0.0329(4) -0.18629(12) 0.0514(9) Uani 1 1 d . .
H7A H 0.8195 -0.0883 -0.2089 0.062 Uiso 1 1 calc R U
C8 C 0.8130(5) -0.0174(4) -0.14160(11) 0.0432(7) Uani 1 1 d . .
H8A H 0.9502 -0.0622 -0.1340 0.052 Uiso 1 1 calc R U
C9 C 0.6869(5) 0.0663(3) -0.10694(10) 0.0352(7) Uani 1 1 d . .
C10 C 0.7684(5) 0.2052(4) 0.01187(11) 0.0403(7) Uani 1 1 d . .
H10A H 0.9063 0.1578 0.0175 0.048 Uiso 1 1 calc R U
C11 C 0.8032(5) 0.3475(4) 0.08063(11) 0.0368(7) Uani 1 1 d . .
C12 C 0.7041(5) 0.3412(4) 0.12682(11) 0.0398(7) Uani 1 1 d . .
H12A H 0.5609 0.2997 0.1324 0.048 Uiso 1 1 calc R U
C13 C 0.8151(5) 0.3955(4) 0.16470(11) 0.0445(8) Uani 1 1 d . .
H13A H 0.7468 0.3871 0.1957 0.053 Uiso 1 1 calc R U
C14 C 1.0263(5) 0.4625(4) 0.15761(12) 0.0427(7) Uani 1 1 d . .
C15 C 1.1234(5) 0.4712(4) 0.11112(12) 0.0431(7) Uani 1 1 d . .
H15A H 1.2646 0.5166 0.1054 0.052 Uiso 1 1 calc R U
C16 C 1.0153(5) 0.4139(4) 0.07320(11) 0.0417(7) Uani 1 1 d . .
H16A H 1.0849 0.4198 0.0424 0.050 Uiso 1 1 calc R U
C17 C 1.1488(7) 0.5239(5) 0.19874(14) 0.0638(10) Uani 1 1 d . .
H17A H 1.0496 0.5286 0.2266 0.096 Uiso 1 1 calc R U
H17B H 1.2086 0.6370 0.1890 0.096 Uiso 1 1 calc R U
H17C H 1.2661 0.4450 0.2068 0.096 Uiso 1 1 calc R U
N3 N 0.7749(4) 0.4613(3) 0.43451(9) 0.0382(6) Uani 1 1 d . .
N4 N 0.6798(4) 0.1766(3) 0.54057(9) 0.0419(6) Uani 1 1 d . .
C18 C 0.6563(5) 0.3575(4) 0.46607(10) 0.0364(7) Uani 1 1 d . .
C19 C 0.4417(5) 0.3013(4) 0.45800(12) 0.0432(7) Uani 1 1 d . .
H19A H 0.3623 0.2314 0.4820 0.052 Uiso 1 1 calc R U
C20 C 0.3533(5) 0.3509(4) 0.41474(11) 0.0422(7) Uani 1 1 d . .
H20A H 0.2115 0.3167 0.4089 0.051 Uiso 1 1 calc R U
C21 C 0.4777(5) 0.4543(4) 0.37882(11) 0.0385(7) Uani 1 1 d . .
C22 C 0.4055(6) 0.5032(4) 0.33154(12) 0.0475(8) Uani 1 1 d . .
H22A H 0.2687 0.4663 0.3231 0.057 Uiso 1 1 calc R U
C23 C 0.5339(6) 0.6030(5) 0.29863(12) 0.0533(9) Uani 1 1 d . .
H23A H 0.4850 0.6328 0.2676 0.064 Uiso 1 1 calc R U
C24 C 0.7394(6) 0.6620(4) 0.31070(12) 0.0512(8) Uani 1 1 d . .
H24A H 0.8248 0.7318 0.2878 0.061 Uiso 1 1 calc R U
C25 C 0.8148(5) 0.6177(4) 0.35562(11) 0.0428(7) Uani 1 1 d . .
H25A H 0.9511 0.6580 0.3633 0.051 Uiso 1 1 calc R U
C26 C 0.6879(5) 0.5110(3) 0.39065(10) 0.0349(7) Uani 1 1 d . .
C27 C 0.7675(5) 0.2917(4) 0.51011(11) 0.0410(7) Uani 1 1 d . .
H27A H 0.9050 0.3356 0.5157 0.049 Uiso 1 1 calc R U
C28 C 0.8041(5) 0.1009(4) 0.57903(10) 0.0366(7) Uani 1 1 d . .
C29 C 1.0162(5) 0.0397(4) 0.57104(11) 0.0406(7) Uani 1 1 d . .
H29A H 1.0843 0.0557 0.5401 0.049 Uiso 1 1 calc R U
C30 C 1.1261(5) -0.0446(4) 0.60894(11) 0.0421(7) Uani 1 1 d . .
H30A H 1.2671 -0.0862 0.6029 0.051 Uiso 1 1 calc R U
C31 C 1.0329(5) -0.0688(4) 0.65531(11) 0.0412(7) Uani 1 1 d . .
C32 C 0.8209(5) -0.0060(4) 0.66279(11) 0.0454(8) Uani 1 1 d . .
H32A H 0.7545 -0.0192 0.6939 0.054 Uiso 1 1 calc R U
C33 C 0.7070(5) 0.0751(4) 0.62526(11) 0.0409(7) Uani 1 1 d . .
H33A H 0.5639 0.1126 0.6311 0.049 Uiso 1 1 calc R U
C34 C 1.1547(7) -0.1589(5) 0.69621(13) 0.0603(10) Uani 1 1 d . .
H34A H 1.1096 -0.1129 0.7260 0.090 Uiso 1 1 calc R U
H34B H 1.3099 -0.1410 0.6899 0.090 Uiso 1 1 calc R U
H34C H 1.1227 -0.2805 0.6989 0.090 Uiso 1 1 calc R U

loop_
_atom_site_aniso_label
_atom_site_aniso_U_11
_atom_site_aniso_U_22
_atom_site_aniso_U_33
_atom_site_aniso_U_23
_atom_site_aniso_U_13
_atom_site_aniso_U_12
N1 0.0370(13) 0.0352(13) 0.0415(14) -0.0014(11) -0.0052(11) 0.0049(10)
N2 0.0435(15) 0.0417(14) 0.0406(14) -0.0014(11) -0.0038(12) 0.0047(11)
C1 0.0379(16) 0.0321(15) 0.0385(16) 0.0001(12) -0.0011(13) 0.0017(12)
C2 0.0364(16) 0.0429(17) 0.0483(18) -0.0055(14) 0.0021(14) 0.0065(13)
C3 0.0317(15) 0.0420(17) 0.055(2) -0.0021(14) -0.0061(14) 0.0065(13)
C4 0.0362(16) 0.0318(15) 0.0438(17) 0.0014(12) -0.0054(13) -0.0011(12)
C5 0.0467(18) 0.0422(18) 0.0497(19) 0.0039(14) -0.0144(15) -0.0016(14)
C6 0.065(2) 0.050(2) 0.0433(19) -0.0019(15) -0.0097(17) -0.0071(17)
C7 0.064(2) 0.0459(19) 0.0444(19) -0.0057(15) 0.0042(16) 0.0006(16)
C8 0.0441(17) 0.0390(17) 0.0457(18) -0.0026(13) 0.0013(14) 0.0050(13)
C9 0.0378(16) 0.0276(14) 0.0396(16) 0.0002(12) -0.0027(13) -0.0010(12)
C10 0.0419(17) 0.0356(16) 0.0432(17) -0.0008(13) -0.0057(14) 0.0058(13)
C11 0.0382(16) 0.0316(15) 0.0399(16) 0.0005(12) -0.0046(13) 0.0070(12)
C12 0.0347(16) 0.0393(16) 0.0440(17) 0.0020(13) -0.0006(13) 0.0012(12)
C13 0.0472(18) 0.0477(18) 0.0375(17) -0.0009(14) 0.0023(14) 0.0027(14)
C14 0.0477(18) 0.0341(16) 0.0462(18) 0.0007(13) -0.0108(14) 0.0024(13)
C15 0.0359(16) 0.0368(16) 0.055(2) 0.0035(14) -0.0031(14) -0.0003(13)
C16 0.0401(17) 0.0415(17) 0.0418(17) 0.0017(13) 0.0043(14) 0.0076(13)
C17 0.071(3) 0.065(2) 0.057(2) -0.0069(18) -0.0165(19) -0.007(2)
N3 0.0391(14) 0.0352(13) 0.0409(14) -0.0040(11) -0.0066(11) -0.0021(11)
N4 0.0432(15) 0.0447(15) 0.0378(14) -0.0030(11) -0.0047(11) -0.0028(12)
C18 0.0380(16) 0.0334(15) 0.0386(16) -0.0071(12) -0.0028(13) 0.0002(12)
C19 0.0360(16) 0.0455(18) 0.0474(18) -0.0036(14) 0.0023(14) -0.0054(13)
C20 0.0309(15) 0.0438(17) 0.0526(19) -0.0070(14) -0.0052(14) -0.0029(13)
C21 0.0390(16) 0.0341(15) 0.0441(17) -0.0097(13) -0.0071(13) 0.0037(12)
C22 0.0483(19) 0.0445(18) 0.0519(19) -0.0101(15) -0.0146(16) 0.0047(15)
C23 0.070(2) 0.051(2) 0.0401(18) -0.0060(15) -0.0141(17) 0.0084(17)
C24 0.064(2) 0.0420(18) 0.0462(19) 0.0009(14) 0.0021(16) -0.0022(16)
C25 0.0462(18) 0.0358(16) 0.0464(18) -0.0046(13) -0.0019(14) -0.0052(13)
C26 0.0381(16) 0.0278(14) 0.0399(16) -0.0075(12) -0.0045(13) 0.0036(12)
C27 0.0419(17) 0.0392(16) 0.0429(17) -0.0061(13) -0.0082(14) -0.0031(13)
C28 0.0388(16) 0.0334(15) 0.0386(16) -0.0068(12) -0.0054(13) -0.0040(12)
C29 0.0417(17) 0.0420(17) 0.0384(16) -0.0084(13) 0.0043(13) -0.0052(13)
C30 0.0366(16) 0.0411(17) 0.0505(19) -0.0137(14) -0.0025(14) 0.0015(13)
C31 0.0467(18) 0.0363(16) 0.0420(17) -0.0073(13) -0.0090(14) -0.0009(13)
C32 0.0483(19) 0.0524(19) 0.0348(16) -0.0040(14) 0.0030(14) -0.0034(15)
C33 0.0351(16) 0.0459(18) 0.0421(17) -0.0082(13) 0.0011(13) -0.0005(13)
C34 0.066(2) 0.062(2) 0.053(2) -0.0021(17) -0.0132(18) 0.0111(18)

loop_
_atom_type_symbol
_atom_type_description
_atom_type_scat_dispersion_real
_atom_type_scat_dispersion_imag
_atom_type_scat_source
C C 0.0033 0.0016 'International Tables Vol C Tables 4.2.6.8 and 6.1.1.4'
H H 0.0000 0.0000 'International Tables Vol C Tables 4.2.6.8 and 6.1.1.4'
N N 0.0061 0.0033 'International Tables Vol C Tables 4.2.6.8 and 6.1.1.4'

loop_
_geom_angle_atom_site_label_1
_geom_angle_atom_site_label_2
_geom_angle_atom_site_label_3
_geom_angle
C1 N1 C9 117.4(2)
C10 N2 C11 119.5(3)
N1 C1 C2 123.9(3)
N1 C1 C10 115.4(3)
C2 C1 C10 120.6(3)
C3 C2 C1 119.1(3)
C3 C2 H2B 120.5
C1 C2 H2B 120.5
C2 C3 C4 119.5(3)
C2 C3 H3A 120.3
C4 C3 H3A 120.3
C3 C4 C5 123.7(3)
C3 C4 C9 117.8(3)
C5 C4 C9 118.5(3)
C6 C5 C4 120.8(3)
C6 C5 H5A 119.6
C4 C5 H5A 119.6
C5 C6 C7 120.4(3)
C5 C6 H6A 119.8
C7 C6 H6A 119.8
C8 C7 C6 120.8(3)
C8 C7 H7A 119.6
C6 C7 H7A 119.6
C7 C8 C9 120.3(3)
C7 C8 H8A 119.9
C9 C8 H8A 119.9
N1 C9 C8 118.6(3)
N1 C9 C4 122.2(3)
C8 C9 C4 119.2(3)
N2 C10 C1 121.3(3)
N2 C10 H10A 119.4
C1 C10 H10A 119.4
C12 C11 C16 118.3(3)
C12 C11 N2 119.2(3)
C16 C11 N2 122.3(3)
C13 C12 C11 120.8(3)
C13 C12 H12A 119.6
C11 C12 H12A 119.6
C12 C13 C14 121.3(3)
C12 C13 H13A 119.3
C14 C13 H13A 119.3
C15 C14 C13 117.7(3)
C15 C14 C17 120.5(3)
C13 C14 C17 121.8(3)
C16 C15 C14 121.4(3)
C16 C15 H15A 119.3
C14 C15 H15A 119.3
C15 C16 C11 120.5(3)
C15 C16 H16A 119.7
C11 C16 H16A 119.7
C14 C17 H17A 109.5
C14 C17 H17B 109.5
H17A C17 H17B 109.5
C14 C17 H17C 109.5
H17A C17 H17C 109.5
H17B C17 H17C 109.5
C18 N3 C26 117.7(2)
C27 N4 C28 119.3(3)
N3 C18 C19 123.7(3)
N3 C18 C27 115.4(3)
C19 C18 C27 120.8(3)
C20 C19 C18 119.0(3)
C20 C19 H19A 120.5
C18 C19 H19A 120.5
C19 C20 C21 119.5(3)
C19 C20 H20A 120.3
C21 C20 H20A 120.3
C20 C21 C22 123.6(3)
C20 C21 C26 117.8(3)
C22 C21 C26 118.5(3)
C23 C22 C21 120.6(3)
C23 C22 H22A 119.7
C21 C22 H22A 119.7
C22 C23 C24 120.8(3)
C22 C23 H23A 119.6
C24 C23 H23A 119.6
C25 C24 C23 120.4(3)
C25 C24 H24A 119.8
C23 C24 H24A 119.8
C24 C25 C26 120.5(3)
C24 C25 H25A 119.7
C26 C25 H25A 119.7
N3 C26 C25 118.7(3)
N3 C26 C21 122.1(3)
C25 C26 C21 119.1(3)
N4 C27 C18 121.3(3)
N4 C27 H27A 119.4
C18 C27 H27A 119.4
C33 C28 C29 118.6(3)
C33 C28 N4 119.2(3)
C29 C28 N4 122.0(3)
C30 C29 C28 120.2(3)
C30 C29 H29A 119.9
C28 C29 H29A 119.9
C31 C30 C29 121.8(3)
C31 C30 H30A 119.1
C29 C30 H30A 119.1
C30 C31 C32 117.3(3)
C30 C31 C34 121.3(3)
C32 C31 C34 121.4(3)
C33 C32 C31 121.7(3)
C33 C32 H32A 119.2
C31 C32 H32A 119.2
C28 C33 C32 120.3(3)
C28 C33 H33A 119.8
C32 C33 H33A 119.8
C31 C34 H34A 109.5
C31 C34 H34B 109.5
H34A C34 H34B 109.5
C31 C34 H34C 109.5
H34A C34 H34C 109.5
H34B C34 H34C 109.5

loop_
_geom_bond_atom_site_label_1
_geom_bond_atom_site_label_2
_geom_bond_distance
N1 C1 1.315(4)
N1 C9 1.372(4)
N2 C10 1.263(4)
N2 C11 1.414(4)
C1 C2 1.411(4)
C1 C10 1.471(4)
C2 C3 1.356(4)
C2 H2B 0.9300
C3 C4 1.406(4)
C3 H3A 0.9300
C4 C5 1.417(4)
C4 C9 1.417(4)
C5 C6 1.355(5)
C5 H5A 0.9300
C6 C7 1.398(5)
C6 H6A 0.9300
C7 C8 1.364(4)
C7 H7A 0.9300
C8 C9 1.408(4)
C8 H8A 0.9300
C10 H10A 0.9300
C11 C12 1.382(4)
C11 C16 1.390(4)
C12 C13 1.377(4)
C12 H12A 0.9300
C13 C14 1.386(5)
C13 H13A 0.9300
C14 C15 1.385(5)
C14 C17 1.508(4)
C15 C16 1.377(4)
C15 H15A 0.9300
C16 H16A 0.9300
C17 H17A 0.9600
C17 H17B 0.9600
C17 H17C 0.9600
N3 C18 1.316(4)
N3 C26 1.369(4)
N4 C27 1.265(4)
N4 C28 1.416(4)
C18 C19 1.413(4)
C18 C27 1.471(4)
C19 C20 1.358(4)
C19 H19A 0.9300
C20 C21 1.405(4)
C20 H20A 0.9300
C21 C22 1.417(4)
C21 C26 1.418(4)
C22 C23 1.353(5)
C22 H22A 0.9300
C23 C24 1.401(5)
C23 H23A 0.9300
C24 C25 1.359(4)
C24 H24A 0.9300
C25 C26 1.411(4)
C25 H25A 0.9300
C27 H27A 0.9300
C28 C33 1.379(4)
C28 C29 1.390(4)
C29 C30 1.382(4)
C29 H29A 0.9300
C30 C31 1.373(4)
C30 H30A 0.9300
C31 C32 1.392(5)
C31 C34 1.499(4)
C32 C33 1.377(4)
C32 H32A 0.9300
C33 H33A 0.9300
C34 H34A 0.9600
C34 H34B 0.9600
C34 H34C 0.9600
